data_4328274
loop_
_publ_author_name
'Wassim Maalej'
'Serge Vilminot'
'Gilles Andr\'e'
'Zakaria Elaoud'
'Tahar Mhiri'
'Mohamedally Kurmoo'

_publ_section_title
;
 Crystal and Magnetic Structures and Magnetic Properties of Selenate
 Containing Natrochalcite, AIMII2(H3O2)(SeO4)2 Where A = Na or K and M =
 Mn, Co, or Ni
;
_journal_name_full 'Inorganic Chemistry'
_journal_page_first 1953
_journal_page_last 1962
_journal_paper_doi 10.1021/ic202273e
_journal_volume 51
_journal_year 2012
_chemical_formula_sum 'H3 K Ni2 O10 Se2'
_chemical_formula_weight 477.46
_chemical_name_systematic
; 
 ? 
;
_space_group_IT_number 12
_symmetry_cell_setting monoclinic
_symmetry_space_group_name_Hall '-C 2y'
_symmetry_space_group_name_H-M 'C 1 2/m 1'
_atom_sites_solution_hydrogens geom
_atom_sites_solution_primary direct
_atom_sites_solution_secondary difmap
_audit_creation_method SHELXL-97
_cell_angle_alpha 90.00
_cell_angle_beta 113.3820(10)
_cell_angle_gamma 90.00
_cell_formula_units_Z 2
_cell_length_a 8.9687(3)
_cell_length_b 6.5305(2)
_cell_length_c 7.6587(2)
_cell_measurement_temperature 293(2)
_cell_volume 411.73(2)
_computing_structure_refinement 'SHELXL-97 (Sheldrick, 1997)'
_computing_structure_solution 'SHELXS-97 (Sheldrick, 1990)'
_diffrn_ambient_temperature 293(2)
_diffrn_measured_fraction_theta_full 0.978
_diffrn_measured_fraction_theta_max 0.978
_diffrn_radiation_monochromator graphite
_diffrn_radiation_source 'fine-focus sealed tube'
_diffrn_radiation_type MoK\a
_diffrn_radiation_wavelength 0.71069
_diffrn_reflns_av_R_equivalents 0.0177
_diffrn_reflns_av_sigmaI/netI 0.0104
_diffrn_reflns_limit_h_max 11
_diffrn_reflns_limit_h_min -11
_diffrn_reflns_limit_k_max 8
_diffrn_reflns_limit_k_min -8
_diffrn_reflns_limit_l_max 9
_diffrn_reflns_limit_l_min -9
_diffrn_reflns_number 4614
_diffrn_reflns_theta_full 27.41
_diffrn_reflns_theta_max 27.41
_diffrn_reflns_theta_min 2.90
_exptl_absorpt_coefficient_mu 13.959
_exptl_crystal_density_diffrn 3.851
_exptl_crystal_F_000 452
_refine_diff_density_max 0.287
_refine_diff_density_min -0.336
_refine_diff_density_rms 0.077
_refine_ls_extinction_coef 0.0015(4)
_refine_ls_extinction_expression Fc^*^=kFc[1+0.001xFc^2^\l^3^/sin(2\q)]^-1/4^
_refine_ls_extinction_method SHELXL
_refine_ls_goodness_of_fit_ref 1.009
_refine_ls_hydrogen_treatment mixed
_refine_ls_matrix_type full
_refine_ls_number_parameters 51
_refine_ls_number_reflns 498
_refine_ls_number_restraints 0
_refine_ls_restrained_S_all 1.009
_refine_ls_R_factor_all 0.0117
_refine_ls_R_factor_gt 0.0112
_refine_ls_shift/su_max 0.000
_refine_ls_shift/su_mean 0.000
_refine_ls_structure_factor_coef Fsqd
_refine_ls_weighting_details 'calc w=1/[\s^2^(Fo^2^)+(0.0190P)^2^+0.6930P] where P=(Fo^2^+2Fc^2^)/3'
_refine_ls_weighting_scheme calc
_refine_ls_wR_factor_gt 0.0295
_refine_ls_wR_factor_ref 0.0301
_reflns_number_gt 485
_reflns_number_total 498
_reflns_threshold_expression >2sigma(I)
_cod_data_source_file ic202273e_si_002.cif
_cod_data_source_block knise
_cod_database_code 4328274

loop_
_symmetry_equiv_pos_as_xyz
'x, y, z'
'-x, y, -z'
'x+1/2, y+1/2, z'
'-x+1/2, y+1/2, -z'
'-x, -y, -z'
'x, -y, z'
'-x+1/2, -y+1/2, -z'
'x+1/2, -y+1/2, z'

loop_
_atom_site_label
_atom_site_type_symbol
_atom_site_fract_x
_atom_site_fract_y
_atom_site_fract_z
_atom_site_U_iso_or_equiv
_atom_site_adp_type
_atom_site_occupancy
_atom_site_symmetry_multiplicity
_atom_site_calc_flag
_atom_site_refinement_flags
Ni Ni 0.2500 0.2500 0.0000 0.00612(11) Uani 1 2 d S
Se Se 0.07948(2) 0.0000 0.28093(3) 0.00571(10) Uani 1 2 d S
O1 O 0.1975(2) 0.0000 0.5033(2) 0.0144(4) Uani 1 2 d S
O2 O 0.19295(19) 0.0000 0.1515(2) 0.0082(3) Uani 1 2 d S
O3 O -0.03318(14) 0.21330(19) 0.22589(16) 0.0086(2) Uani 1 1 d .
OH O 0.3492(2) 0.0000 -0.0797(3) 0.0073(3) Uani 1 2 d S
K K 0.0000 0.5000 0.5000 0.01043(16) Uani 1 4 d S
H1 H 0.320(5) 0.0000 -0.187(6) 0.028(10) Uiso 1 2 d S
H2 H 0.557(9) 0.0000 0.031(13) 0.04(3) Uiso 0.50 2 d SP

loop_
_atom_site_aniso_label
_atom_site_aniso_U_11
_atom_site_aniso_U_22
_atom_site_aniso_U_33
_atom_site_aniso_U_23
_atom_site_aniso_U_13
_atom_site_aniso_U_12
Ni 0.00604(16) 0.00518(17) 0.00724(16) -0.00018(10) 0.00276(12) 0.00002(10)
Se 0.00539(14) 0.00592(14) 0.00601(14) 0.000 0.00247(10) 0.000
O1 0.0118(8) 0.0213(10) 0.0072(8) 0.000 0.0007(7) 0.000
O2 0.0095(8) 0.0075(8) 0.0099(8) 0.000 0.0063(7) 0.000
O3 0.0073(5) 0.0073(5) 0.0104(6) -0.0004(5) 0.0026(4) 0.0021(5)
OH 0.0064(8) 0.0084(8) 0.0077(8) 0.000 0.0034(7) 0.000
K 0.0100(3) 0.0117(4) 0.0095(3) 0.000 0.0038(3) 0.000

loop_
_atom_type_symbol
_atom_type_description
_atom_type_scat_dispersion_real
_atom_type_scat_dispersion_imag
_atom_type_scat_source
O O 0.0106 0.0060 'International Tables Vol C Tables 4.2.6.8 and 6.1.1.4'
K K 0.2009 0.2494 'International Tables Vol C Tables 4.2.6.8 and 6.1.1.4'
Se Se -0.0929 2.2259 'International Tables Vol C Tables 4.2.6.8 and 6.1.1.4'
H H 0.0000 0.0000 'International Tables Vol C Tables 4.2.6.8 and 6.1.1.4'
Ni Ni 0.3393 1.1124 'International Tables Vol C Tables 4.2.6.8 and 6.1.1.4'

loop_
_geom_angle_atom_site_label_1
_geom_angle_atom_site_label_2
_geom_angle_atom_site_label_3
_geom_angle
_geom_angle_site_symmetry_1
_geom_angle_site_symmetry_3
O3 Ni O3 180.0 8 2
O3 Ni OH 91.94(6) 8 7
O3 Ni OH 88.06(6) 2 7
O3 Ni OH 88.06(6) 8 .
O3 Ni OH 91.94(6) 2 .
OH Ni OH 180.0 7 .
O3 Ni O2 90.99(5) 8 7
O3 Ni O2 89.01(5) 2 7
OH Ni O2 77.56(5) 7 7
OH Ni O2 102.44(5) . 7
O3 Ni O2 89.01(5) 8 .
O3 Ni O2 90.99(5) 2 .
OH Ni O2 102.44(5) 7 .
OH Ni O2 77.56(5) . .
O2 Ni O2 180.00(7) 7 .
O3 Ni K 139.32(3) 8 1_554
O3 Ni K 40.68(3) 2 1_554
OH Ni K 79.28(5) 7 1_554
OH Ni K 100.72(5) . 1_554
O2 Ni K 48.35(4) 7 1_554
O2 Ni K 131.65(4) . 1_554
O3 Ni K 40.68(3) 8 3_545
O3 Ni K 139.32(3) 2 3_545
OH Ni K 100.72(5) 7 3_545
OH Ni K 79.28(5) . 3_545
O2 Ni K 131.65(4) 7 3_545
O2 Ni K 48.35(4) . 3_545
K Ni K 180.0 1_554 3_545
O1 Se O3 110.15(5) . 6
O1 Se O3 110.15(5) . .
O3 Se O3 112.67(8) 6 .
O1 Se O2 109.05(9) . .
O3 Se O2 107.34(5) 6 .
O3 Se O2 107.34(5) . .
O1 Se K 49.86(7) . 3_545
O3 Se K 123.65(4) 6 3_545
O3 Se K 123.65(4) . 3_545
O2 Se K 59.19(5) . 3_545
O1 Se K 72.41(3) . .
O3 Se K 128.00(4) 6 .
O3 Se K 37.73(4) . .
O2 Se K 121.049(10) . .
K Se K 98.197(4) 3_545 .
O1 Se K 72.41(3) . 1_545
O3 Se K 37.73(4) 6 1_545
O3 Se K 128.00(4) . 1_545
O2 Se K 121.050(10) . 1_545
K Se K 98.197(4) 3_545 1_545
K Se K 115.331(6) . 1_545
Se O1 K 103.28(9) . 3_545
Se O2 Ni 129.79(4) . 4_545
Se O2 Ni 129.79(4) . .
Ni O2 Ni 97.10(6) 4_545 .
Se O2 K 91.86(6) . 3_545
Ni O2 K 98.52(5) 4_545 3_545
Ni O2 K 98.52(5) . 3_545
Se O3 Ni 126.04(7) . 2
Se O3 K 120.31(6) . .
Ni O3 K 110.28(5) 2 .
Ni OH Ni 104.55(7) . 4_545
O1 K O1 179.999(1) 7_556 3_455
O1 K O3 101.62(4) 7_556 5_566
O1 K O3 78.38(4) 3_455 5_566
O1 K O3 101.62(4) 7_556 2_556
O1 K O3 78.38(4) 3_455 2_556
O3 K O3 86.22(5) 5_566 2_556
O1 K O3 78.38(3) 7_556 .
O1 K O3 101.62(4) 3_455 .
O3 K O3 180.0 5_566 .
O3 K O3 93.78(5) 2_556 .
O1 K O3 78.38(4) 7_556 6_565
O1 K O3 101.62(4) 3_455 6_565
O3 K O3 93.78(5) 5_566 6_565
O3 K O3 180.0 2_556 6_565
O3 K O3 86.22(5) . 6_565
O1 K O2 55.81(5) 7_556 7_556
O1 K O2 124.19(5) 3_455 7_556
O3 K O2 62.14(3) 5_566 7_556
O3 K O2 62.14(3) 2_556 7_556
O3 K O2 117.86(3) . 7_556
O3 K O2 117.86(3) 6_565 7_556
O1 K O2 124.19(5) 7_556 3_455
O1 K O2 55.81(5) 3_455 3_455
O3 K O2 117.86(3) 5_566 3_455
O3 K O2 117.86(3) 2_556 3_455
O3 K O2 62.14(3) . 3_455
O3 K O2 62.14(3) 6_565 3_455
O2 K O2 180.0 7_556 3_455
O1 K Se 153.14(4) 7_556 3_455
O1 K Se 26.86(4) 3_455 3_455
O3 K Se 97.89(2) 5_566 3_455
O3 K Se 97.89(2) 2_556 3_455
O3 K Se 82.11(2) . 3_455
O3 K Se 82.11(2) 6_565 3_455
O2 K Se 151.05(3) 7_556 3_455
O2 K Se 28.95(3) 3_455 3_455
O1 K Se 26.86(4) 7_556 7_556
O1 K Se 153.14(4) 3_455 7_556
O3 K Se 82.11(2) 5_566 7_556
O3 K Se 82.11(2) 2_556 7_556
O3 K Se 97.89(2) . 7_556
O3 K Se 97.89(2) 6_565 7_556
O2 K Se 28.95(3) 7_556 7_556
O2 K Se 151.05(3) 3_455 7_556
Se K Se 180.0 3_455 7_556
O1 K Se 68.894(16) 7_556 1_565
O1 K Se 111.106(16) 3_455 1_565
O3 K Se 76.85(3) 5_566 1_565
O3 K Se 158.05(2) 2_556 1_565
O3 K Se 103.15(3) . 1_565
O3 K Se 21.95(2) 6_565 1_565
O2 K Se 97.169(17) 7_556 1_565
O2 K Se 82.831(17) 3_455 1_565
Se K Se 98.197(4) 3_455 1_565
Se K Se 81.803(4) 7_556 1_565
O1 K Se 68.894(16) 7_556 .
O1 K Se 111.106(16) 3_455 .
O3 K Se 158.05(2) 5_566 .
O3 K Se 76.85(3) 2_556 .
O3 K Se 21.95(2) . .
O3 K Se 103.15(3) 6_565 .
O2 K Se 97.169(17) 7_556 .
O2 K Se 82.831(17) 3_455 .
Se K Se 98.197(4) 3_455 .
Se K Se 81.803(4) 7_556 .
Se K Se 115.332(6) 1_565 .

loop_
_geom_bond_atom_site_label_1
_geom_bond_atom_site_label_2
_geom_bond_distance
_geom_bond_site_symmetry_2
Ni O3 2.0400(11) 8
Ni O3 2.0400(11) 2
Ni OH 2.0641(10) 7
Ni OH 2.0641(10) .
Ni O2 2.1782(11) 7
Ni O2 2.1782(11) .
Ni K 3.9423 1_554
Ni K 3.9423 3_545
Se O1 1.6091(17) .
Se O3 1.6736(12) 6
Se O3 1.6736(12) .
Se O2 1.6790(16) .
Se K 3.4665(2) 3_545
Se K 3.86447(14) .
Se K 3.86449(14) 1_545
O1 K 2.7230(19) 3_545
O2 Ni 2.1782(11) 4_545
O2 K 2.9788(16) 3_545
O3 Ni 2.0400(11) 2
O3 K 2.7396(12) .
OH Ni 2.0641(10) 4_545
K O1 2.7230(19) 7_556
K O1 2.7230(19) 3_455
K O3 2.7396(12) 5_566
K O3 2.7396(12) 2_556
K O3 2.7396(12) 6_565
K O2 2.9788(16) 7_556
K O2 2.9788(16) 3_455
K Se 3.4666(2) 3_455
K Se 3.4666(2) 7_556
K Se 3.86446(15) 1_565
